data_1552391
loop_
_publ_author_name
'Muriel, Bastian'
'Gagnebin, Alec'
'Waser, Jerome'

_publ_section_title
;
 Synthesis of Bicyclo[3.1.0]hexanes by (3+2) Annulation of Cyclopropenes
 with Aminocyclopropanes
;
_journal_name_full 'Chemical Science'
_journal_paper_doi 10.1039/C9SC03790J
_journal_year 2019
_chemical_formula_moiety 'C26 H31 N O4'
_chemical_formula_sum 'C26 H31 N O4'
_chemical_formula_weight 421.52
_space_group_crystal_system orthorhombic
_space_group_IT_number 61
_space_group_name_Hall '-P 2ac 2ab'
_space_group_name_H-M_alt 'P b c a'
_symmetry_space_group_name_Hall '-P 2ac 2ab'
_symmetry_space_group_name_H-M 'P b c a'
_atom_sites_solution_hydrogens mixed
_atom_sites_solution_primary dual
_atom_sites_solution_secondary difmap
_audit_creation_date 2019-04-29
_audit_creation_method
;
Olex2 1.2
(compiled 2018.05.29 svn.r3508 for OlexSys, GUI svn.r5506)
;
_audit_update_record
;
2019-07-05 deposited with the CCDC.    2019-10-08 downloaded from the CCDC.
;
_cell_angle_alpha 90
_cell_angle_beta 90
_cell_angle_gamma 90
_cell_formula_units_Z 8
_cell_length_a 16.11470(19)
_cell_length_b 12.70487(14)
_cell_length_c 22.6264(2)
_cell_measurement_reflns_used 10757
_cell_measurement_temperature 140.00(10)
_cell_measurement_theta_max 73.4270
_cell_measurement_theta_min 4.7430
_cell_volume 4632.42(9)
_computing_cell_refinement 'CrysAlisPro 1.171.40.20a (Rigaku OD, 2018)'
_computing_data_collection 'CrysAlisPro 1.171.40.20a (Rigaku OD, 2018)'
_computing_data_reduction 'CrysAlisPro 1.171.40.20a (Rigaku OD, 2018)'
_computing_molecular_graphics 'Olex2 (Dolomanov et al., 2009)'
_computing_publication_material 'Olex2 (Dolomanov et al., 2009)'
_computing_structure_refinement 'ShelXL (Sheldrick, 2015)'
_computing_structure_solution 'ShelXT (Sheldrick, 2015)'
_diffrn_ambient_environment N~2~
_diffrn_ambient_temperature 140.00(10)
_diffrn_detector 'CCD plate'
_diffrn_detector_area_resol_mean 10.2665
_diffrn_detector_type Atlas
_diffrn_measured_fraction_theta_full 1.000
_diffrn_measured_fraction_theta_max 0.996
_diffrn_measurement_details
;
List of Runs (angles in degrees, time in seconds):

  # Type    Start    End  Width  t~exp~   \w     \q     \k     \f   Frames
#--------------------------------------------------------------------------
  1  \w   -113.00 -19.00   1.00   10.00    --  -43.01 -57.00  30.00   94
  2  \w   -122.00 -88.00   1.00   10.00    --  -43.01 -99.00-180.00   34
  3  \w   -123.00 -82.00   1.00   10.00    --  -43.01 -99.00 120.00   41
  4  \w    -87.00 -24.00   1.00   10.00    --  -43.01 125.00-120.00   63
  5  \w    -67.00  28.00   1.00   10.00    --  -43.01  57.00-180.00   95
  6  \w     86.00 151.00   1.00   40.00    --  105.68  45.00  60.00   65
  7  \w    148.00 174.00   1.00   40.00    --  105.68  30.00 -60.00   26
  8  \w     35.00 118.00   1.00   40.00    --  105.68-125.00-150.00   83
  9  \w     50.00 116.00   1.00   40.00    --  105.68-125.00 -30.00   66
 10  \w     98.00 138.00   1.00   40.00    --  105.68 -77.00 120.00   40
 11  \w     49.00  97.00   1.00   40.00    --  105.68-125.00 150.00   48
 12  \w     49.00  75.00   1.00   40.00    --  105.68 -77.00 120.00   26
 13  \w     49.00 138.00   1.00   40.00    --  105.68 -77.00 -60.00   89
 14  \w     80.00 176.00   1.00   40.00    --  105.68  77.00 -30.00   96
 15  \w     78.00 174.00   1.00   40.00    --  105.68  77.00   0.00   96
 16  \w     67.00 112.00   1.00   40.00    --  105.68-125.00  90.00   45
 17  \w     79.00 119.00   1.00   40.00    --  105.68  61.00 -90.00   40
 18  \w    141.00 174.00   1.00   40.00    --  105.68  61.00 -90.00   33
 19  \w     77.00 174.00   1.00   40.00    --  105.68  61.00  90.00   97
;
_diffrn_measurement_device 'four-circle diffractometer'
_diffrn_measurement_device_type 'SuperNova, Dual, Cu at home/near, Atlas'
_diffrn_measurement_method '\w scans'
_diffrn_orient_matrix_type 'CrysAlisPro convention (1999,Acta A55,543-557)'
_diffrn_orient_matrix_UB_11 0.0097645000
_diffrn_orient_matrix_UB_12 -0.0038315000
_diffrn_orient_matrix_UB_13 0.0676931000
_diffrn_orient_matrix_UB_21 0.0894830000
_diffrn_orient_matrix_UB_22 -0.0406947000
_diffrn_orient_matrix_UB_23 -0.0072723000
_diffrn_orient_matrix_UB_31 0.0322070000
_diffrn_orient_matrix_UB_32 0.1141638000
_diffrn_orient_matrix_UB_33 -0.0003007000
_diffrn_radiation_monochromator mirror
_diffrn_radiation_probe x-ray
_diffrn_radiation_type CuK\a
_diffrn_radiation_wavelength 1.54184
_diffrn_reflns_av_R_equivalents 0.0368
_diffrn_reflns_av_unetI/netI 0.0188
_diffrn_reflns_Laue_measured_fraction_full 1.000
_diffrn_reflns_Laue_measured_fraction_max 0.996
_diffrn_reflns_limit_h_max 19
_diffrn_reflns_limit_h_min -20
_diffrn_reflns_limit_k_max 15
_diffrn_reflns_limit_k_min -14
_diffrn_reflns_limit_l_max 23
_diffrn_reflns_limit_l_min -28
_diffrn_reflns_number 33970
_diffrn_reflns_point_group_measured_fraction_full 1.000
_diffrn_reflns_point_group_measured_fraction_max 0.996
_diffrn_reflns_theta_full 67.684
_diffrn_reflns_theta_max 73.601
_diffrn_reflns_theta_min 3.907
_diffrn_source 'micro-focus sealed X-ray tube'
_diffrn_source_type 'SuperNova (Cu) X-ray Source'
_exptl_absorpt_coefficient_mu 0.647
_exptl_absorpt_correction_T_max 1.000
_exptl_absorpt_correction_T_min 0.687
_exptl_absorpt_correction_type gaussian
_exptl_absorpt_process_details
;
CrysAlisPro 1.171.40.20a (Rigaku Oxford Diffraction, 2018).
 Numerical absorption correction based on Gaussian integration over
 a multifaceted crystal model.
 Empirical absorption correction using spherical harmonics 
 as implemented in SCALE3 ABSPACK scaling algorithm
;
_exptl_crystal_colour 'clear colourless'
_exptl_crystal_density_diffrn 1.209
_exptl_crystal_description plate
_exptl_crystal_F_000 1808
_exptl_crystal_size_max 0.287
_exptl_crystal_size_mid 0.112
_exptl_crystal_size_min 0.059
_refine_diff_density_max 0.352
_refine_diff_density_min -0.169
_refine_diff_density_rms 0.036
_refine_ls_extinction_coef 0.00029(6)
_refine_ls_extinction_expression Fc^*^=kFc[1+0.001xFc^2^\l^3^/sin(2\q)]^-1/4^
_refine_ls_extinction_method 'SHELXL-2018/3 (Sheldrick 2018)'
_refine_ls_goodness_of_fit_ref 1.022
_refine_ls_hydrogen_treatment mixed
_refine_ls_matrix_type full
_refine_ls_number_parameters 290
_refine_ls_number_reflns 4653
_refine_ls_number_restraints 0
_refine_ls_restrained_S_all 1.022
_refine_ls_R_factor_all 0.0425
_refine_ls_R_factor_gt 0.0350
_refine_ls_shift/su_max 0.000
_refine_ls_shift/su_mean 0.000
_refine_ls_structure_factor_coef Fsqd
_refine_ls_weighting_details 'w=1/[\s^2^(Fo^2^)+(0.0481P)^2^+1.3873P] where P=(Fo^2^+2Fc^2^)/3'
_refine_ls_weighting_scheme calc
_refine_ls_wR_factor_gt 0.0891
_refine_ls_wR_factor_ref 0.0953
_reflns_Friedel_coverage 0.000
_reflns_number_gt 3975
_reflns_number_total 4653
_reflns_threshold_expression 'I > 2\s(I)'
_cod_data_source_file c9sc03790j2.cif
_cod_data_source_block bm3-459-pb
_cod_depositor_comments
;
The following automatic conversions were performed:

'_exptl_absorpt_correction_type' value 'Gaussian' changed to
'gaussian' according to
/home/data/users/saulius/crontab/automatic-downloads/rss-feeds/RSC/lib/dictionaries/cif_core.dic
dictionary named 'cif_core.dic' version 2.4.2 from 2011-04-26.

Automatic conversion script
Id: cif_fix_values 4973 2017-02-22 13:04:09Z antanas 
;
_cod_database_code 1552391
_shelx_shelxl_version_number 2018/3
_audit_contact_author 'Farzaneh Fadaei Tirani'
_chemical_oxdiff_formula 'C26 H31 N1 O4'
_shelx_space_group_comment
;
The symmetry employed for this shelxl refinement is uniquely defined
by the following loop, which should always be used as a source of
symmetry information in preference to the above space-group names.
They are only intended as comments.
;
_reflns_odcompleteness_completeness 99.94
_reflns_odcompleteness_iscentric 1
_reflns_odcompleteness_theta 66.97
_olex2_refinement_description
;
1. Fixed Uiso
 At 1.2 times of:
  All C(H) groups, All C(H,H) groups
 At 1.5 times of:
  All C(H,H,H) groups
2.a Ternary CH refined with riding coordinates:
 C1(H1A), C3(H3)
2.b Secondary CH2 refined with riding coordinates:
 C4(H4A,H4B), C5(H5A,H5B)
2.c Aromatic/amide H refined with riding coordinates:
 C7(H7), C8(H8), C10(H10), C11(H11), C22(H22), C23(H23), C24(H24), C25(H25),
 C26(H26)
2.d Idealised Me refined as rotating group:
 C13(H13A,H13B,H13C), C14(H14A,H14B,H14C), C15(H15A,H15B,H15C), C18(H18A,H18B,
 H18C), C20(H20A,H20B,H20C)
;
_olex2_submission_special_instructions 'No special instructions were received'
_oxdiff_exptl_absorpt_empirical_details
;
Empirical correction (ABSPACK) includes:
- Absorption correction using spherical harmonics
- Frame scaling
- Detector area scaling
- B-factor correction
;
_oxdiff_exptl_absorpt_empirical_full_max 2.912
_oxdiff_exptl_absorpt_empirical_full_min 0.715

loop_
_space_group_symop_operation_xyz
'x, y, z'
'-x+1/2, -y, z+1/2'
'-x, y+1/2, -z+1/2'
'x+1/2, -y+1/2, -z'
'-x, -y, -z'
'x-1/2, y, -z-1/2'
'x, -y-1/2, z-1/2'
'-x-1/2, y-1/2, z'

loop_
_atom_site_label
_atom_site_type_symbol
_atom_site_fract_x
_atom_site_fract_y
_atom_site_fract_z
_atom_site_U_iso_or_equiv
_atom_site_adp_type
_atom_site_occupancy
_atom_site_site_symmetry_order
_atom_site_calc_flag
_atom_site_refinement_flags_posn
O1 O 0.45528(6) 0.50928(7) 0.41250(4) 0.0300(2) Uani 1 1 d .
O2 O 0.53779(6) 0.36654(7) 0.41275(4) 0.0293(2) Uani 1 1 d .
O3 O 0.53933(6) 0.29216(7) 0.28138(4) 0.0291(2) Uani 1 1 d .
O4 O 0.65603(5) 0.37057(7) 0.31250(4) 0.02652(19) Uani 1 1 d .
N1 N 0.62433(6) 0.68451(8) 0.23119(4) 0.0238(2) Uani 1 1 d .
H1 H 0.5797(11) 0.7204(13) 0.2322(7) 0.033(4) Uiso 1 1 d .
C1 C 0.61570(7) 0.57572(9) 0.24995(5) 0.0232(2) Uani 1 1 d .
H1A H 0.670275 0.545098 0.258272 0.028 Uiso 1 1 calc R
C2 C 0.56111(7) 0.57418(9) 0.30610(5) 0.0209(2) Uani 1 1 d .
C3 C 0.47726(7) 0.53372(9) 0.28778(5) 0.0229(2) Uani 1 1 d .
H3 H 0.427874 0.564928 0.305994 0.027 Uiso 1 1 calc R
C4 C 0.47654(8) 0.51396(10) 0.22182(5) 0.0280(3) Uani 1 1 d .
H4A H 0.448829 0.570933 0.201209 0.034 Uiso 1 1 calc R
H4B H 0.448311 0.448483 0.212779 0.034 Uiso 1 1 calc R
C5 C 0.56863(8) 0.50797(10) 0.20391(5) 0.0277(3) Uani 1 1 d .
H5A H 0.576617 0.535762 0.164389 0.033 Uiso 1 1 calc R
H5B H 0.588087 0.435739 0.204849 0.033 Uiso 1 1 calc R
C6 C 0.57862(7) 0.65676(9) 0.35148(5) 0.0206(2) Uani 1 1 d .
C7 C 0.65042(8) 0.64997(10) 0.38492(6) 0.0296(3) Uani 1 1 d .
H7 H 0.682849 0.589556 0.382689 0.036 Uiso 1 1 calc R
C8 C 0.67485(8) 0.73182(10) 0.42175(6) 0.0320(3) Uani 1 1 d .
H8 H 0.723640 0.725240 0.443396 0.038 Uiso 1 1 calc R
C9 C 0.62808(7) 0.82334(9) 0.42702(5) 0.0224(2) Uani 1 1 d .
C10 C 0.55302(8) 0.82560(9) 0.39653(5) 0.0255(2) Uani 1 1 d .
H10 H 0.518103 0.883250 0.401348 0.031 Uiso 1 1 calc R
C11 C 0.52859(7) 0.74455(10) 0.35916(5) 0.0250(2) Uani 1 1 d .
H11 H 0.478313 0.749186 0.339142 0.030 Uiso 1 1 calc R
C12 C 0.65729(8) 0.91763(10) 0.46405(5) 0.0284(3) Uani 1 1 d .
C13 C 0.61425(10) 0.91497(13) 0.52431(6) 0.0434(4) Uani 1 1 d .
H13A H 0.631761 0.974407 0.547356 0.065 Uiso 1 1 calc GR
H13B H 0.628771 0.851175 0.544559 0.065 Uiso 1 1 calc GR
H13C H 0.555215 0.917673 0.518835 0.065 Uiso 1 1 calc GR
C14 C 0.63604(10) 1.02114(11) 0.43226(7) 0.0396(3) Uani 1 1 d .
H14A H 0.661834 1.021852 0.394013 0.059 Uiso 1 1 calc GR
H14B H 0.656053 1.079494 0.455136 0.059 Uiso 1 1 calc GR
H14C H 0.576963 1.026705 0.427768 0.059 Uiso 1 1 calc GR
C15 C 0.75158(9) 0.91542(11) 0.47335(6) 0.0342(3) Uani 1 1 d .
H15A H 0.766187 0.855287 0.496844 0.051 Uiso 1 1 calc GR
H15B H 0.768673 0.978478 0.493306 0.051 Uiso 1 1 calc GR
H15C H 0.778885 0.911104 0.435718 0.051 Uiso 1 1 calc GR
C16 C 0.53266(7) 0.46411(9) 0.32560(5) 0.0210(2) Uani 1 1 d .
C17 C 0.50383(7) 0.45197(9) 0.38829(5) 0.0224(2) Uani 1 1 d .
C18 C 0.51127(11) 0.34252(12) 0.47232(6) 0.0422(4) Uani 1 1 d .
H18A H 0.451818 0.338290 0.473537 0.063 Uiso 1 1 calc GR
H18B H 0.529819 0.396975 0.498607 0.063 Uiso 1 1 calc GR
H18C H 0.534584 0.276373 0.484357 0.063 Uiso 1 1 calc GR
C19 C 0.57440(7) 0.36624(9) 0.30339(5) 0.0219(2) Uani 1 1 d .
C20 C 0.70121(10) 0.27789(12) 0.29445(8) 0.0460(4) Uani 1 1 d .
H20A H 0.689916 0.263398 0.253595 0.069 Uiso 1 1 calc GR
H20B H 0.684161 0.219023 0.318114 0.069 Uiso 1 1 calc GR
H20C H 0.759613 0.289617 0.299635 0.069 Uiso 1 1 calc GR
C21 C 0.67739(7) 0.71254(9) 0.18578(5) 0.0223(2) Uani 1 1 d .
C22 C 0.67099(8) 0.81449(9) 0.16195(6) 0.0275(3) Uani 1 1 d .
H22 H 0.628537 0.858714 0.174557 0.033 Uiso 1 1 calc R
C23 C 0.72680(9) 0.84985(10) 0.12014(6) 0.0326(3) Uani 1 1 d .
H23 H 0.721322 0.917386 0.104780 0.039 Uiso 1 1 calc R
C24 C 0.79115(8) 0.78556(11) 0.10074(6) 0.0327(3) Uani 1 1 d .
H24 H 0.829587 0.810167 0.073367 0.039 Uiso 1 1 calc R
C25 C 0.79693(8) 0.68415(10) 0.12295(5) 0.0288(3) Uani 1 1 d .
H25 H 0.839312 0.640264 0.109871 0.035 Uiso 1 1 calc R
C26 C 0.74052(7) 0.64693(9) 0.16441(5) 0.0248(2) Uani 1 1 d .
H26 H 0.744673 0.578083 0.178052 0.030 Uiso 1 1 calc R

loop_
_atom_site_aniso_label
_atom_site_aniso_U_11
_atom_site_aniso_U_22
_atom_site_aniso_U_33
_atom_site_aniso_U_23
_atom_site_aniso_U_13
_atom_site_aniso_U_12
O1 0.0322(5) 0.0313(5) 0.0263(4) -0.0032(3) 0.0058(4) 0.0028(4)
O2 0.0398(5) 0.0260(4) 0.0221(4) 0.0034(3) 0.0049(4) 0.0023(4)
O3 0.0336(5) 0.0228(4) 0.0309(4) -0.0054(3) 0.0008(4) -0.0038(3)
O4 0.0233(4) 0.0278(4) 0.0284(4) -0.0022(3) 0.0014(3) 0.0036(3)
N1 0.0249(5) 0.0216(5) 0.0248(5) 0.0021(4) 0.0032(4) 0.0022(4)
C1 0.0267(6) 0.0215(5) 0.0213(5) 0.0005(4) 0.0019(4) -0.0004(4)
C2 0.0231(5) 0.0200(5) 0.0194(5) 0.0005(4) -0.0002(4) 0.0001(4)
C3 0.0241(5) 0.0217(5) 0.0228(5) -0.0019(4) -0.0016(4) -0.0001(4)
C4 0.0339(6) 0.0268(6) 0.0232(6) -0.0022(5) -0.0061(5) -0.0014(5)
C5 0.0381(7) 0.0258(6) 0.0191(5) -0.0013(4) 0.0018(5) -0.0034(5)
C6 0.0233(5) 0.0201(5) 0.0184(5) 0.0009(4) 0.0008(4) -0.0029(4)
C7 0.0289(6) 0.0241(6) 0.0358(7) -0.0051(5) -0.0075(5) 0.0053(5)
C8 0.0288(6) 0.0305(7) 0.0368(7) -0.0054(5) -0.0125(5) 0.0029(5)
C9 0.0264(6) 0.0232(6) 0.0177(5) 0.0005(4) 0.0019(4) -0.0038(4)
C10 0.0294(6) 0.0225(6) 0.0245(5) -0.0022(4) -0.0018(5) 0.0039(5)
C11 0.0245(6) 0.0268(6) 0.0238(5) -0.0018(4) -0.0043(4) 0.0017(5)
C12 0.0328(6) 0.0276(6) 0.0249(6) -0.0048(5) 0.0006(5) -0.0050(5)
C13 0.0508(9) 0.0481(9) 0.0314(7) -0.0157(6) 0.0098(6) -0.0135(7)
C14 0.0432(8) 0.0247(6) 0.0509(8) -0.0044(6) -0.0070(6) -0.0053(5)
C15 0.0350(7) 0.0351(7) 0.0325(6) -0.0050(5) -0.0062(5) -0.0087(5)
C16 0.0219(5) 0.0202(5) 0.0210(5) -0.0010(4) 0.0010(4) -0.0015(4)
C17 0.0230(5) 0.0215(5) 0.0227(5) -0.0024(4) 0.0004(4) -0.0042(4)
C18 0.0671(10) 0.0354(7) 0.0239(6) 0.0067(5) 0.0109(6) 0.0022(7)
C19 0.0244(5) 0.0224(5) 0.0189(5) 0.0018(4) 0.0017(4) -0.0006(4)
C20 0.0369(8) 0.0422(8) 0.0588(9) -0.0134(7) 0.0039(7) 0.0156(6)
C21 0.0235(5) 0.0236(5) 0.0197(5) 0.0001(4) -0.0019(4) -0.0014(4)
C22 0.0291(6) 0.0248(6) 0.0287(6) 0.0029(5) 0.0018(5) 0.0038(5)
C23 0.0406(7) 0.0255(6) 0.0315(6) 0.0060(5) 0.0037(5) -0.0011(5)
C24 0.0330(7) 0.0362(7) 0.0288(6) 0.0026(5) 0.0075(5) -0.0050(5)
C25 0.0258(6) 0.0352(7) 0.0254(6) -0.0026(5) 0.0012(5) 0.0035(5)
C26 0.0279(6) 0.0239(6) 0.0226(5) 0.0006(4) -0.0008(5) 0.0023(4)

loop_
_atom_type_symbol
_atom_type_description
_atom_type_scat_dispersion_real
_atom_type_scat_dispersion_imag
_atom_type_scat_source
C C 0.0181 0.0091 'International Tables Vol C Tables 4.2.6.8 and 6.1.1.4'
H H 0.0000 0.0000 'International Tables Vol C Tables 4.2.6.8 and 6.1.1.4'
N N 0.0311 0.0180 'International Tables Vol C Tables 4.2.6.8 and 6.1.1.4'
O O 0.0492 0.0322 'International Tables Vol C Tables 4.2.6.8 and 6.1.1.4'

loop_
_exptl_crystal_face_index_h
_exptl_crystal_face_index_k
_exptl_crystal_face_index_l
_exptl_crystal_face_perp_dist
0 0 1 0.0426
0 0 -1 0.0164
1 1 0 0.0746
-2 1 2 0.0434
1 -1 -1 0.0396
2 -1 -2 0.0466
-1 -2 -2 0.1562
5 -2 4 0.0661
-2 1 -5 0.0230

loop_
_geom_angle_atom_site_label_1
_geom_angle_atom_site_label_2
_geom_angle_atom_site_label_3
_geom_angle
C17 O2 C18 115.88(10)
C19 O4 C20 114.86(10)
C1 N1 H1 114.9(11)
C21 N1 H1 113.9(11)
C21 N1 C1 121.41(10)
N1 C1 H1A 110.4
N1 C1 C2 107.87(9)
N1 C1 C5 112.27(9)
C2 C1 H1A 110.4
C2 C1 C5 105.48(9)
C5 C1 H1A 110.4
C3 C2 C1 106.81(9)
C3 C2 C16 60.00(7)
C6 C2 C1 116.64(9)
C6 C2 C3 126.79(10)
C6 C2 C16 119.85(9)
C16 C2 C1 114.68(9)
C2 C3 H3 118.4
C2 C3 C4 109.59(10)
C2 C3 C16 61.06(7)
C4 C3 H3 118.4
C4 C3 C16 117.59(10)
C16 C3 H3 118.4
C3 C4 H4A 110.7
C3 C4 H4B 110.7
C3 C4 C5 105.09(9)
H4A C4 H4B 108.8
C5 C4 H4A 110.7
C5 C4 H4B 110.7
C1 C5 H5A 110.6
C1 C5 H5B 110.6
C4 C5 C1 105.50(9)
C4 C5 H5A 110.6
C4 C5 H5B 110.6
H5A C5 H5B 108.8
C7 C6 C2 119.30(10)
C7 C6 C11 117.85(10)
C11 C6 C2 122.72(10)
C6 C7 H7 119.4
C6 C7 C8 121.18(11)
C8 C7 H7 119.4
C7 C8 H8 119.2
C7 C8 C9 121.57(11)
C9 C8 H8 119.2
C8 C9 C10 116.45(11)
C8 C9 C12 122.20(11)
C10 C9 C12 121.36(11)
C9 C10 H10 118.9
C11 C10 C9 122.16(11)
C11 C10 H10 118.9
C6 C11 C10 120.49(11)
C6 C11 H11 119.8
C10 C11 H11 119.8
C9 C12 C14 110.10(10)
C13 C12 C9 109.27(10)
C13 C12 C14 109.56(12)
C13 C12 C15 109.05(11)
C15 C12 C9 111.35(10)
C15 C12 C14 107.48(11)
C12 C13 H13A 109.5
C12 C13 H13B 109.5
C12 C13 H13C 109.5
H13A C13 H13B 109.5
H13A C13 H13C 109.5
H13B C13 H13C 109.5
C12 C14 H14A 109.5
C12 C14 H14B 109.5
C12 C14 H14C 109.5
H14A C14 H14B 109.5
H14A C14 H14C 109.5
H14B C14 H14C 109.5
C12 C15 H15A 109.5
C12 C15 H15B 109.5
C12 C15 H15C 109.5
H15A C15 H15B 109.5
H15A C15 H15C 109.5
H15B C15 H15C 109.5
C3 C16 C2 58.94(7)
C17 C16 C2 117.23(9)
C17 C16 C3 114.21(9)
C19 C16 C2 121.63(9)
C19 C16 C3 123.83(9)
C19 C16 C17 111.73(9)
O1 C17 O2 124.78(11)
O1 C17 C16 124.80(11)
O2 C17 C16 110.39(9)
O2 C18 H18A 109.5
O2 C18 H18B 109.5
O2 C18 H18C 109.5
H18A C18 H18B 109.5
H18A C18 H18C 109.5
H18B C18 H18C 109.5
O3 C19 O4 123.99(11)
O3 C19 C16 125.12(11)
O4 C19 C16 110.88(10)
O4 C20 H20A 109.5
O4 C20 H20B 109.5
O4 C20 H20C 109.5
H20A C20 H20B 109.5
H20A C20 H20C 109.5
H20B C20 H20C 109.5
N1 C21 C22 118.44(11)
N1 C21 C26 123.50(11)
C26 C21 C22 117.96(11)
C21 C22 H22 119.5
C23 C22 C21 120.96(12)
C23 C22 H22 119.5
C22 C23 H23 119.6
C22 C23 C24 120.72(12)
C24 C23 H23 119.6
C23 C24 H24 120.6
C25 C24 C23 118.78(12)
C25 C24 H24 120.6
C24 C25 H25 119.4
C24 C25 C26 121.15(12)
C26 C25 H25 119.4
C21 C26 H26 119.8
C25 C26 C21 120.37(11)
C25 C26 H26 119.8

loop_
_geom_bond_atom_site_label_1
_geom_bond_atom_site_label_2
_geom_bond_distance
O1 C17 1.2011(15)
O2 C17 1.3357(15)
O2 C18 1.4466(15)
O3 C19 1.2055(15)
O4 C19 1.3326(15)
O4 C20 1.4434(16)
N1 H1 0.851(18)
N1 C1 1.4526(15)
N1 C21 1.3834(15)
C1 H1A 0.9800
C1 C2 1.5454(15)
C1 C5 1.5497(16)
C2 C3 1.5038(15)
C2 C6 1.4949(15)
C2 C16 1.5363(15)
C3 H3 0.9800
C3 C4 1.5134(16)
C3 C16 1.5204(16)
C4 H4A 0.9700
C4 H4B 0.9700
C4 C5 1.5402(18)
C5 H5A 0.9700
C5 H5B 0.9700
C6 C7 1.3851(17)
C6 C11 1.3872(17)
C7 H7 0.9300
C7 C8 1.3895(18)
C8 H8 0.9300
C8 C9 1.3908(17)
C9 C10 1.3929(17)
C9 C12 1.5358(16)
C10 H10 0.9300
C10 C11 1.3894(17)
C11 H11 0.9300
C12 C13 1.5302(18)
C12 C14 1.5376(19)
C12 C15 1.5342(19)
C13 H13A 0.9600
C13 H13B 0.9600
C13 H13C 0.9600
C14 H14A 0.9600
C14 H14B 0.9600
C14 H14C 0.9600
C15 H15A 0.9600
C15 H15B 0.9600
C15 H15C 0.9600
C16 C17 1.5004(15)
C16 C19 1.5004(16)
C18 H18A 0.9600
C18 H18B 0.9600
C18 H18C 0.9600
C20 H20A 0.9600
C20 H20B 0.9600
C20 H20C 0.9600
C21 C22 1.4068(16)
C21 C26 1.4012(17)
C22 H22 0.9300
C22 C23 1.3805(18)
C23 H23 0.9300
C23 C24 1.391(2)
C24 H24 0.9300
C24 C25 1.3860(19)
C25 H25 0.9300
C25 C26 1.3892(17)
C26 H26 0.9300

loop_
_geom_torsion_atom_site_label_1
_geom_torsion_atom_site_label_2
_geom_torsion_atom_site_label_3
_geom_torsion_atom_site_label_4
_geom_torsion
N1 C1 C2 C3 105.41(10)
N1 C1 C2 C6 -42.95(13)
N1 C1 C2 C16 169.56(9)
N1 C1 C5 C4 -91.34(11)
N1 C21 C22 C23 174.43(12)
N1 C21 C26 C25 -173.31(11)
C1 N1 C21 C22 167.58(11)
C1 N1 C21 C26 -16.23(17)
C1 C2 C3 C4 -2.18(12)
C1 C2 C3 C16 109.22(10)
C1 C2 C6 C7 -71.69(14)
C1 C2 C6 C11 103.95(13)
C1 C2 C16 C3 -95.87(10)
C1 C2 C16 C17 160.93(10)
C1 C2 C16 C19 17.23(15)
C2 C1 C5 C4 25.88(12)
C2 C3 C4 C5 18.32(13)
C2 C3 C16 C17 108.35(10)
C2 C3 C16 C19 -109.47(12)
C2 C6 C7 C8 171.18(12)
C2 C6 C11 C10 -171.72(11)
C2 C16 C17 O1 48.11(16)
C2 C16 C17 O2 -133.82(10)
C2 C16 C19 O3 -128.14(12)
C2 C16 C19 O4 53.38(13)
C3 C2 C6 C7 147.14(12)
C3 C2 C6 C11 -37.22(17)
C3 C2 C16 C17 -103.20(11)
C3 C2 C16 C19 113.10(12)
C3 C4 C5 C1 -27.09(12)
C3 C16 C17 O1 -18.00(16)
C3 C16 C17 O2 160.07(9)
C3 C16 C19 O3 -56.61(16)
C3 C16 C19 O4 124.92(11)
C4 C3 C16 C2 98.25(11)
C4 C3 C16 C17 -153.40(10)
C4 C3 C16 C19 -11.22(16)
C5 C1 C2 C3 -14.76(12)
C5 C1 C2 C6 -163.12(10)
C5 C1 C2 C16 49.39(12)
C6 C2 C3 C4 141.98(11)
C6 C2 C3 C16 -106.62(12)
C6 C2 C16 C3 117.77(12)
C6 C2 C16 C17 14.57(15)
C6 C2 C16 C19 -129.13(11)
C6 C7 C8 C9 0.6(2)
C7 C6 C11 C10 3.97(17)
C7 C8 C9 C10 4.09(19)
C7 C8 C9 C12 -175.55(12)
C8 C9 C10 C11 -4.78(18)
C8 C9 C12 C13 -99.20(15)
C8 C9 C12 C14 140.43(13)
C8 C9 C12 C15 21.32(16)
C9 C10 C11 C6 0.80(18)
C10 C9 C12 C13 81.18(15)
C10 C9 C12 C14 -39.19(16)
C10 C9 C12 C15 -158.30(11)
C11 C6 C7 C8 -4.66(19)
C12 C9 C10 C11 174.86(11)
C16 C2 C3 C4 -111.40(10)
C16 C2 C6 C7 74.04(14)
C16 C2 C6 C11 -110.32(13)
C16 C3 C4 C5 -48.51(13)
C17 C16 C19 O3 86.38(14)
C17 C16 C19 O4 -92.10(11)
C18 O2 C17 O1 1.42(18)
C18 O2 C17 C16 -176.65(11)
C19 C16 C17 O1 -164.75(11)
C19 C16 C17 O2 13.32(13)
C20 O4 C19 O3 -0.65(17)
C20 O4 C19 C16 177.85(11)
C21 N1 C1 C2 172.76(10)
C21 N1 C1 C5 -71.44(14)
C21 C22 C23 C24 -0.3(2)
C22 C21 C26 C25 2.89(17)
C22 C23 C24 C25 1.8(2)
C23 C24 C25 C26 -0.8(2)
C24 C25 C26 C21 -1.54(19)
C26 C21 C22 C23 -1.97(18)

loop_
_exptl_oxdiff_crystal_face_indexfrac_h
_exptl_oxdiff_crystal_face_indexfrac_k
_exptl_oxdiff_crystal_face_indexfrac_l
_exptl_oxdiff_crystal_face_x
_exptl_oxdiff_crystal_face_y
_exptl_oxdiff_crystal_face_z
-0.0000 -0.0000 1.0000 0.0677 -0.0073 -0.0003
0.0000 0.0000 -1.0000 -0.0677 0.0073 0.0003
1.0000 1.0000 0.0000 0.0059 0.0488 0.1464
-2.0000 1.0000 2.0000 0.1120 -0.2342 0.0491
1.0000 -1.0000 -1.0000 -0.0541 0.1375 -0.0817
2.0000 -1.0000 -2.0000 -0.1120 0.2342 -0.0491
-1.0000 -2.0000 -2.0000 -0.1375 0.0065 -0.2599
5.0000 -2.0000 4.0000 0.3273 0.4997 -0.0685
-2.0000 1.0000 -5.0000 -0.3618 -0.1833 0.0513
